data_2013912
loop_
_publ_author_name
'Zhang, Zhibin'
'Burkholder, Eric'
'Zubieta, Jon'

_publ_section_title
;Non-merohedrally twinned crystals of
 <i>N</i>,<i>N</i>'-bis(3-methylphenyl)-<i>N</i>,<i>N</i>'-diphenyl-1,1'-biphenyl-4,4'-diamine:
 an excellent triphenylamine-based hole transporter
;
_journal_issue 6
_journal_name_full 'Acta Crystallographica Section C'
_journal_page_first o452
_journal_page_last o454
_journal_paper_doi 10.1107/S0108270104010479
_journal_volume 60
_journal_year 2004
_chemical_formula_iupac 'C38 H32 N2'
_chemical_formula_moiety 'C38 H32 N2'
_chemical_formula_sum 'C38 H32 N2'
_chemical_formula_weight 516.66
_chemical_melting_point 449
_chemical_name_systematic
;
N,N'-Bis(3-methylphenyl)-N,N'-diphenyl-1,1'-biphenyl-4,4'-diamine
;
_space_group_IT_number 4
_symmetry_cell_setting monoclinic
_symmetry_space_group_name_Hall 'P 2yb'
_symmetry_space_group_name_H-M 'P 1 21 1'
_atom_sites_solution_hydrogens geom
_atom_sites_solution_primary direct
_atom_sites_solution_secondary difmap
_audit_creation_method SHELXL97
_cell_angle_alpha 90.00
_cell_angle_beta 90.602(3)
_cell_angle_gamma 90.00
_cell_formula_units_Z 4
_cell_length_a 14.447(2)
_cell_length_b 11.0153(16)
_cell_length_c 17.803(3)
_cell_measurement_reflns_used 10068
_cell_measurement_temperature 90(2)
_cell_measurement_theta_max 29.00
_cell_measurement_theta_min 1.41
_cell_volume 2833.0(7)
_computing_cell_refinement 'SAINT (Bruker, 2001)'
_computing_data_collection 'SMART (Bruker, 2001)'
_computing_data_reduction SAINT
_computing_molecular_graphics 'ORTEPIII for Windows (Farrugia, 1997)'
_computing_publication_material 'SHELXL97 and local programs'
_computing_structure_refinement 'SHELXL97 (Sheldrick, 1997)'
_computing_structure_solution 'SHELXS97 (Sheldrick, 1990)'
_diffrn_ambient_temperature 90(2)
_diffrn_detector_area_resol_mean 512
_diffrn_measured_fraction_theta_full 0.998
_diffrn_measured_fraction_theta_max 0.998
_diffrn_measurement_device_type 'Plateform with APEX CCD detector'
_diffrn_measurement_method '\f and \w'
_diffrn_radiation_monochromator graphite
_diffrn_radiation_source 'fine-focus sealed tube'
_diffrn_radiation_type MoK\a
_diffrn_radiation_wavelength 0.71073
_diffrn_reflns_av_R_equivalents 0.0000
_diffrn_reflns_av_sigmaI/netI 0.1374
_diffrn_reflns_limit_h_max 19
_diffrn_reflns_limit_h_min -19
_diffrn_reflns_limit_k_max 15
_diffrn_reflns_limit_k_min 0
_diffrn_reflns_limit_l_max 24
_diffrn_reflns_limit_l_min 0
_diffrn_reflns_number 10070
_diffrn_reflns_theta_full 29.00
_diffrn_reflns_theta_max 29.00
_diffrn_reflns_theta_min 1.41
_diffrn_standards_decay_% 0.007
_exptl_absorpt_coefficient_mu 0.070
_exptl_absorpt_correction_T_max 0.995
_exptl_absorpt_correction_T_min 0.971
_exptl_absorpt_correction_type multi-scan
_exptl_absorpt_process_details '(TWINABS in SAINT-Plus; Sheldrick, 1999)'
_exptl_crystal_colour colorless
_exptl_crystal_density_diffrn 1.211
_exptl_crystal_density_meas ?
_exptl_crystal_density_method 'not measured'
_exptl_crystal_description parallepiped
_exptl_crystal_F_000 1096
_exptl_crystal_size_max 0.30
_exptl_crystal_size_mid 0.20
_exptl_crystal_size_min 0.20
_refine_diff_density_max 0.518
_refine_diff_density_min -0.294
_refine_ls_extinction_method none
_refine_ls_goodness_of_fit_ref 0.898
_refine_ls_hydrogen_treatment constr
_refine_ls_matrix_type full
_refine_ls_number_parameters 735
_refine_ls_number_reflns 10070
_refine_ls_number_restraints 1
_refine_ls_restrained_S_all 0.898
_refine_ls_R_factor_all 0.1393
_refine_ls_R_factor_gt 0.0629
_refine_ls_shift/su_max 0.000
_refine_ls_shift/su_mean 0.000
_refine_ls_structure_factor_coef Fsqd
_refine_ls_weighting_details 'calc w = 1/[\s^2^(Fo^2^)+(0.0466P)^2^] where P=(Fo^2^+2Fc^2^)/3'
_refine_ls_weighting_scheme calc
_refine_ls_wR_factor_gt 0.1123
_refine_ls_wR_factor_ref 0.1303
_reflns_number_gt 4919
_reflns_number_total 10070
_reflns_threshold_expression I>2\s(I)
_cod_data_source_file av1182.cif
_cod_data_source_block I
_cod_depositor_comments
;
The following automatic conversions were performed:

'_exptl_crystal_density_meas' value 'not measured' was changed to '?'
- the value is perceived as not measured.

Automatic conversion script
Id: cif_fix_values 3008 2015-01-20 13:52:24Z robertas 
;
_cod_original_sg_symbol_H-M 'P 21'
_cod_database_code 2013912
_cod_database_fobs_code 2013912

loop_
_symmetry_equiv_pos_as_xyz
'x, y, z'
'-x, y+1/2, -z'

loop_
_atom_site_label
_atom_site_fract_x
_atom_site_fract_y
_atom_site_fract_z
_atom_site_U_iso_or_equiv
_atom_site_adp_type
_atom_site_calc_flag
_atom_site_refinement_flags
_atom_site_occupancy
_atom_site_disorder_assembly
_atom_site_disorder_group
_atom_site_type_symbol
N1 0.42973(18) 0.8901(3) -0.20375(16) 0.0386(8) Uani d . 1 . . N
N2 0.6406(2) 0.8633(3) 0.33192(15) 0.0357(7) Uani d . 1 . . N
C1 0.3332(2) 0.8752(4) -0.2171(2) 0.0405(9) Uani d . 1 . . C
C2 0.2713(3) 0.9461(4) -0.1798(2) 0.0520(11) Uani d . 1 . . C
H2 0.2926 1.0055 -0.1450 0.062 Uiso calc R 1 . . H
C3 0.1743(3) 0.9304(5) -0.1933(2) 0.0553(13) Uani d . 1 . . C
C4 0.1465(3) 0.8437(4) -0.2436(2) 0.0525(12) Uani d . 1 . . C
H4 0.0820 0.8316 -0.2516 0.063 Uiso calc R 1 . . H
C5 0.2058(3) 0.7752(4) -0.2822(2) 0.0510(11) Uani d . 1 . . C
H5 0.1838 0.7171 -0.3175 0.061 Uiso calc R 1 . . H
C6 0.2999(3) 0.7904(4) -0.2696(2) 0.0435(10) Uani d . 1 . . C
H6 0.3426 0.7426 -0.2971 0.052 Uiso calc R 1 . . H
C7 0.1114(4) 1.0133(6) -0.1548(3) 0.110(2) Uani d . 1 . . C
H7A 0.0781 1.0628 -0.1921 0.165 Uiso calc R 1 . . H
H7B 0.1470 1.0664 -0.1212 0.165 Uiso calc R 1 . . H
H7C 0.0668 0.9663 -0.1256 0.165 Uiso calc R 1 . . H
C8 0.4927(2) 0.8880(4) -0.2644(2) 0.0399(9) Uani d . 1 . . C
C9 0.4722(3) 0.9534(4) -0.3288(2) 0.0430(10) Uani d . 1 . . C
H9 0.4152 0.9959 -0.3333 0.052 Uiso calc R 1 . . H
C10 0.5365(3) 0.9564(4) -0.3878(2) 0.0603(13) Uani d . 1 . . C
H10 0.5221 1.0007 -0.4322 0.072 Uiso calc R 1 . . H
C11 0.6186(3) 0.8970(6) -0.3821(3) 0.0798(19) Uani d . 1 . . C
H11 0.6623 0.9021 -0.4215 0.096 Uiso calc R 1 . . H
C12 0.6386(3) 0.8282(6) -0.3178(3) 0.0798(19) Uani d . 1 . . C
H12 0.6950 0.7842 -0.3141 0.096 Uiso calc R 1 . . H
C13 0.5749(3) 0.8245(5) -0.2587(2) 0.0596(13) Uani d . 1 . . C
H13 0.5884 0.7782 -0.2149 0.072 Uiso calc R 1 . . H
C14 0.4631(2) 0.8832(4) -0.12804(19) 0.0341(8) Uani d . 1 . . C
C15 0.5388(2) 0.9530(4) -0.1054(2) 0.0357(9) Uani d . 1 . . C
H15 0.5690 1.0037 -0.1407 0.043 Uiso calc R 1 . . H
C16 0.5706(2) 0.9487(3) -0.03098(19) 0.0334(8) Uani d . 1 . . C
H16 0.6221 0.9971 -0.0163 0.040 Uiso calc R 1 . . H
C17 0.5282(2) 0.8753(3) 0.02174(18) 0.0302(8) Uani d . 1 . . C
C18 0.4534(2) 0.8053(3) -0.00282(19) 0.0343(8) Uani d . 1 . . C
H18 0.4239 0.7528 0.0319 0.041 Uiso calc R 1 . . H
C19 0.4207(2) 0.8097(3) -0.0757(2) 0.0340(9) Uani d . 1 . . C
H19 0.3687 0.7620 -0.0901 0.041 Uiso calc R 1 . . H
C20 0.5596(2) 0.8718(3) 0.10151(18) 0.0312(8) Uani d . 1 . . C
C21 0.5909(2) 0.9754(3) 0.1386(2) 0.0342(9) Uani d . 1 . . C
H21 0.5936 1.0499 0.1118 0.041 Uiso calc R 1 . . H
C22 0.6181(2) 0.9731(3) 0.2130(2) 0.0351(9) Uani d . 1 . . C
H22 0.6392 1.0455 0.2365 0.042 Uiso calc R 1 . . H
C23 0.6150(2) 0.8654(3) 0.25428(19) 0.0305(8) Uani d . 1 . . C
C24 0.5838(2) 0.7603(3) 0.21783(19) 0.0321(8) Uani d . 1 . . C
H24 0.5809 0.6858 0.2447 0.039 Uiso calc R 1 . . H
C25 0.5572(2) 0.7640(3) 0.14323(19) 0.0311(8) Uani d . 1 . . C
H25 0.5366 0.6915 0.1195 0.037 Uiso calc R 1 . . H
C26 0.6738(2) 0.7550(3) 0.3666(2) 0.0343(9) Uani d . 1 . . C
C27 0.6447(3) 0.7255(4) 0.4379(2) 0.0489(11) Uani d . 1 A . C
H27 0.6026 0.7778 0.4626 0.059 Uiso calc R 1 . . H
C29 0.7357(3) 0.5480(4) 0.4382(3) 0.0556(13) Uani d . 1 A . C
H29 0.7567 0.4762 0.4625 0.067 Uiso calc R 1 . . H
C30 0.7666(3) 0.5749(4) 0.3683(3) 0.0487(11) Uani d . 1 . . C
H30 0.8086 0.5214 0.3444 0.058 Uiso calc R 1 . . H
C31 0.7369(2) 0.6812(3) 0.3307(2) 0.0373(9) Uani d . 1 . . C
H31 0.7597 0.7014 0.2824 0.045 Uiso calc R 1 . . H
C33 0.6427(3) 0.9731(3) 0.3737(2) 0.0372(9) Uani d . 1 . . C
C34 0.5657(3) 1.0464(4) 0.3794(2) 0.0436(10) Uani d . 1 . . C
H34 0.5095 1.0237 0.3550 0.052 Uiso calc R 1 . . H
C35 0.5700(4) 1.1519(4) 0.4200(2) 0.0565(12) Uani d . 1 . . C
H35 0.5168 1.2021 0.4237 0.068 Uiso calc R 1 . . H
C36 0.6506(4) 1.1850(4) 0.4550(2) 0.0595(13) Uani d . 1 A . C
H36 0.6531 1.2593 0.4821 0.071 Uiso calc R 1 . . H
C37 0.7290(3) 1.1124(4) 0.4520(2) 0.0547(12) Uani d . 1 . . C
H37 0.7845 1.1348 0.4776 0.066 Uiso calc PR 0.356(8) A 1 H
C32A 0.6615(8) 0.5729(12) 0.5464(6) 0.058(4) Uani d P 0.356(8) A 1 C
H32A 0.6598 0.6384 0.5836 0.087 Uiso calc PR 0.356(8) A 1 H
H32B 0.7127 0.5176 0.5585 0.087 Uiso calc PR 0.356(8) A 1 H
H32C 0.6029 0.5280 0.5471 0.087 Uiso calc PR 0.356(8) A 1 H
C28 0.6748(3) 0.6229(4) 0.4739(2) 0.0494(11) Uani d . 1 . . C
H28 0.6538 0.6040 0.5229 0.059 Uiso calc PR 0.644(8) A 2 H
C32B 0.8177(5) 1.1514(6) 0.4846(4) 0.064(3) Uani d P 0.644(8) A 2 C
H32D 0.8243 1.1186 0.5356 0.096 Uiso calc PR 0.644(8) A 2 H
H32E 0.8198 1.2403 0.4866 0.096 Uiso calc PR 0.644(8) A 2 H
H32F 0.8684 1.1215 0.4535 0.096 Uiso calc PR 0.644(8) A 2 H
C38 0.7235(3) 1.0057(4) 0.4104(2) 0.0449(10) Uani d . 1 A . C
H38 0.7762 0.9545 0.4071 0.054 Uiso calc R 1 . . H
N3 0.1397(2) 0.3956(3) 0.17160(15) 0.0344(7) Uani d . 1 . . N
N4 -0.06884(18) 0.3667(3) 0.70335(15) 0.0371(7) Uani d . 1 . . N
C39 0.1399(2) 0.2857(3) 0.12883(19) 0.0345(9) Uani d . 1 . . C
C40 0.2204(3) 0.2539(3) 0.0922(2) 0.0391(9) Uani d . 1 . . C
H40 0.2731 0.3053 0.0957 0.047 Uiso calc R 1 . . H
C41 0.2252(3) 0.1465(4) 0.0499(2) 0.0461(11) Uani d . 1 . . C
C42 0.1468(3) 0.0746(4) 0.0464(2) 0.0510(12) Uani d . 1 . . C
H42 0.1483 0.0011 0.0186 0.061 Uiso calc R 1 . . H
C43 0.0664(3) 0.1074(4) 0.0825(2) 0.0471(11) Uani d . 1 . . C
H43 0.0134 0.0566 0.0789 0.057 Uiso calc R 1 . . H
C44 0.0625(3) 0.2135(3) 0.1237(2) 0.0413(10) Uani d . 1 . . C
H44 0.0070 0.2363 0.1482 0.050 Uiso calc R 1 . . H
C45 0.3133(4) 0.1104(5) 0.0137(3) 0.0791(16) Uani d . 1 . . C
H45A 0.3197 0.1538 -0.0340 0.119 Uiso calc R 1 . . H
H45B 0.3128 0.0227 0.0042 0.119 Uiso calc R 1 . . H
H45C 0.3655 0.1307 0.0469 0.119 Uiso calc R 1 . . H
C46 0.1719(2) 0.5035(3) 0.1359(2) 0.0327(8) Uani d . 1 . . C
C47 0.2364(2) 0.5780(3) 0.1702(2) 0.0349(9) Uani d . 1 . . C
H47 0.2604 0.5589 0.2186 0.042 Uiso calc R 1 . . H
C48 0.2660(3) 0.6826(4) 0.1322(2) 0.0425(10) Uani d . 1 . . C
H48 0.3096 0.7353 0.1557 0.051 Uiso calc R 1 . . H
C49 0.2328(3) 0.7097(4) 0.0620(2) 0.0451(11) Uani d . 1 . . C
H49 0.2535 0.7809 0.0373 0.054 Uiso calc R 1 . . H
C50 0.1698(3) 0.6350(4) 0.0269(2) 0.0473(11) Uani d . 1 . . C
H50 0.1474 0.6530 -0.0221 0.057 Uiso calc R 1 . . H
C51 0.1399(3) 0.5328(4) 0.0646(2) 0.0438(10) Uani d . 1 . . C
H51 0.0959 0.4811 0.0408 0.053 Uiso calc R 1 . . H
C52 0.1157(2) 0.3934(3) 0.24843(19) 0.0319(8) Uani d . 1 . . C
C53 0.0863(2) 0.4986(3) 0.28523(19) 0.0315(8) Uani d . 1 . . C
H53 0.0844 0.5735 0.2588 0.038 Uiso calc R 1 . . H
C54 0.0602(2) 0.4949(3) 0.35928(19) 0.0303(8) Uani d . 1 . . C
H54 0.0403 0.5676 0.3828 0.036 Uiso calc R 1 . . H
C55 0.0621(2) 0.3876(3) 0.40101(19) 0.0314(8) Uani d . 1 . . C
C56 0.0925(2) 0.2834(3) 0.36395(19) 0.0328(8) Uani d . 1 . . C
H56 0.0952 0.2086 0.3905 0.039 Uiso calc R 1 . . H
C57 0.1187(2) 0.2868(3) 0.28959(19) 0.0329(9) Uani d . 1 . . C
H57 0.1393 0.2143 0.2662 0.039 Uiso calc R 1 . . H
C58 0.0303(2) 0.3836(3) 0.48003(18) 0.0299(8) Uani d . 1 . . C
C59 -0.0437(2) 0.4534(3) 0.50360(19) 0.0339(8) Uani d . 1 . . C
H59 -0.0730 0.5062 0.4685 0.041 Uiso calc R 1 . . H
C60 -0.0763(2) 0.4493(3) 0.5761(2) 0.0351(9) Uani d . 1 . . C
H60 -0.1272 0.4989 0.5899 0.042 Uiso calc R 1 . . H
C61 -0.0355(2) 0.3731(3) 0.62892(19) 0.0325(8) Uani d . 1 . . C
C62 0.0398(2) 0.3021(4) 0.60653(19) 0.0347(9) Uani d . 1 . . C
H62 0.0691 0.2497 0.6419 0.042 Uiso calc R 1 . . H
C63 0.0721(2) 0.3072(3) 0.53369(19) 0.0331(8) Uani d . 1 . . C
H63 0.1234 0.2584 0.5198 0.040 Uiso calc R 1 . . H
C64 -0.1651(2) 0.3798(4) 0.7152(2) 0.0415(10) Uani d . 1 . . C
C65 -0.2264(3) 0.3093(5) 0.6767(2) 0.0573(12) Uani d . 1 . . C
H65 -0.2060 0.2500 0.6418 0.069 Uiso calc R 1 . . H
C66 -0.3252(3) 0.3279(4) 0.6907(2) 0.0603(14) Uani d . 1 . . C
C67 -0.3508(3) 0.4156(4) 0.7413(2) 0.0547(12) Uani d . 1 . . C
H67 -0.4150 0.4280 0.7495 0.066 Uiso calc R 1 . . H
C68 -0.2919(3) 0.4834(5) 0.7791(3) 0.0631(13) Uani d . 1 . . C
H68 -0.3127 0.5426 0.8138 0.076 Uiso calc R 1 . . H
C69 -0.1980(3) 0.4657(4) 0.7667(2) 0.0482(11) Uani d . 1 . . C
H69 -0.1545 0.5135 0.7941 0.058 Uiso calc R 1 . . H
C70 -0.3884(4) 0.2479(6) 0.6531(3) 0.117(2) Uani d . 1 . . C
H70A -0.4278 0.2947 0.6186 0.175 Uiso calc R 1 . . H
H70B -0.4270 0.2069 0.6902 0.175 Uiso calc R 1 . . H
H70C -0.3536 0.1872 0.6247 0.175 Uiso calc R 1 . . H
C71 -0.0056(2) 0.3680(4) 0.7648(2) 0.0369(9) Uani d . 1 . . C
C72 -0.0255(3) 0.3042(4) 0.8297(2) 0.0414(9) Uani d . 1 . . C
H72 -0.0824 0.2616 0.8336 0.050 Uiso calc R 1 . . H
C73 0.0387(3) 0.3022(4) 0.8900(2) 0.0579(12) Uani d . 1 . . C
H73 0.0251 0.2579 0.9343 0.070 Uiso calc R 1 . . H
C74 0.1207(3) 0.3642(5) 0.8849(3) 0.0708(16) Uani d . 1 . . C
H74 0.1642 0.3611 0.9253 0.085 Uiso calc R 1 . . H
C75 0.1407(3) 0.4310(5) 0.8213(3) 0.0702(16) Uani d . 1 . . C
H75 0.1970 0.4753 0.8184 0.084 Uiso calc R 1 . . H
C76 0.0772(3) 0.4331(4) 0.7610(2) 0.0541(12) Uani d . 1 . . C
H76 0.0906 0.4790 0.7174 0.065 Uiso calc R 1 . . H

loop_
_atom_site_aniso_label
_atom_site_aniso_U_11
_atom_site_aniso_U_22
_atom_site_aniso_U_33
_atom_site_aniso_U_12
_atom_site_aniso_U_13
_atom_site_aniso_U_23
N1 0.0275(16) 0.051(2) 0.0367(18) 0.0062(16) -0.0049(13) 0.0032(17)
N2 0.0463(18) 0.0272(18) 0.0334(18) 0.0052(16) -0.0065(13) -0.0032(15)
C1 0.038(2) 0.046(2) 0.038(2) 0.014(2) 0.0031(16) 0.018(2)
C2 0.045(2) 0.068(3) 0.043(2) 0.019(2) -0.0047(19) 0.007(2)
C3 0.043(2) 0.079(4) 0.044(3) 0.030(3) 0.0146(19) 0.010(2)
C4 0.048(3) 0.064(3) 0.045(3) -0.008(2) -0.005(2) 0.003(2)
C5 0.053(3) 0.046(3) 0.054(3) 0.000(2) 0.004(2) 0.014(2)
C6 0.037(2) 0.040(3) 0.053(3) -0.002(2) -0.0055(18) 0.013(2)
C7 0.086(4) 0.148(7) 0.096(5) 0.038(4) -0.017(3) -0.041(5)
C8 0.028(2) 0.046(3) 0.045(2) 0.001(2) -0.0006(16) -0.004(2)
C9 0.047(2) 0.042(2) 0.040(2) -0.012(2) 0.0006(18) -0.001(2)
C10 0.063(3) 0.062(3) 0.056(3) -0.031(3) 0.014(2) -0.017(2)
C11 0.057(3) 0.118(5) 0.064(3) -0.046(3) 0.020(3) -0.053(3)
C12 0.036(3) 0.127(6) 0.076(4) 0.004(3) -0.008(2) -0.051(4)
C13 0.041(2) 0.087(4) 0.050(3) 0.010(3) -0.005(2) -0.016(3)
C14 0.031(2) 0.031(2) 0.040(2) 0.0077(18) -0.0011(15) 0.0041(18)
C15 0.035(2) 0.032(2) 0.039(2) 0.0010(18) 0.0026(16) 0.0047(18)
C16 0.0277(19) 0.031(2) 0.041(2) 0.0045(17) -0.0009(15) 0.0037(18)
C17 0.0259(18) 0.0250(19) 0.040(2) 0.0045(17) -0.0010(14) 0.0050(17)
C18 0.036(2) 0.027(2) 0.040(2) 0.0007(18) 0.0016(16) 0.0066(17)
C19 0.0277(19) 0.030(2) 0.044(2) 0.0016(17) -0.0053(16) 0.0029(18)
C20 0.0288(19) 0.029(2) 0.036(2) 0.0037(17) 0.0007(14) 0.0038(18)
C21 0.036(2) 0.028(2) 0.038(2) 0.0018(18) 0.0007(16) 0.0019(17)
C22 0.036(2) 0.026(2) 0.044(2) -0.0007(17) 0.0017(16) -0.0014(18)
C23 0.0262(18) 0.030(2) 0.036(2) 0.0064(18) 0.0028(14) -0.0038(18)
C24 0.0250(19) 0.032(2) 0.040(2) 0.0015(17) -0.0003(15) 0.0049(17)
C25 0.0258(18) 0.032(2) 0.035(2) 0.0002(17) -0.0006(15) 0.0002(17)
C26 0.038(2) 0.028(2) 0.037(2) 0.0032(18) -0.0099(17) -0.0028(17)
C27 0.060(3) 0.045(3) 0.042(3) -0.004(2) -0.004(2) -0.005(2)
C29 0.067(3) 0.031(3) 0.067(3) -0.010(2) -0.040(3) 0.011(2)
C30 0.049(3) 0.030(2) 0.066(3) 0.015(2) -0.025(2) -0.016(2)
C31 0.035(2) 0.033(2) 0.043(2) 0.0086(18) -0.0128(17) -0.0082(18)
C33 0.045(2) 0.028(2) 0.039(2) 0.0012(19) 0.0003(17) -0.0038(17)
C34 0.052(3) 0.034(2) 0.045(2) 0.010(2) 0.0035(19) -0.0052(19)
C35 0.078(3) 0.043(3) 0.049(3) 0.012(3) 0.010(2) -0.005(2)
C36 0.098(4) 0.030(3) 0.051(3) 0.004(3) 0.006(3) -0.006(2)
C37 0.078(3) 0.036(3) 0.050(3) -0.007(2) -0.014(2) -0.008(2)
C32A 0.059(8) 0.062(9) 0.052(9) 0.009(7) 0.000(6) 0.018(7)
C28 0.068(3) 0.037(3) 0.042(3) -0.009(2) -0.015(2) 0.010(2)
C32B 0.083(6) 0.043(5) 0.065(5) 0.000(4) -0.037(4) -0.001(4)
C38 0.055(3) 0.032(2) 0.049(3) -0.003(2) -0.004(2) -0.004(2)
N3 0.0457(18) 0.0244(18) 0.0331(17) -0.0051(15) 0.0031(13) -0.0044(14)
N4 0.0267(16) 0.047(2) 0.0381(18) -0.0038(16) 0.0039(13) 0.0054(16)
C39 0.043(2) 0.028(2) 0.032(2) -0.0039(19) 0.0003(16) -0.0014(17)
C40 0.046(2) 0.028(2) 0.043(2) -0.0052(19) 0.0048(18) -0.0034(18)
C41 0.066(3) 0.031(2) 0.042(3) 0.000(2) 0.011(2) -0.0011(19)
C42 0.090(4) 0.026(2) 0.037(2) -0.003(2) -0.001(2) -0.0040(19)
C43 0.067(3) 0.033(2) 0.041(3) -0.011(2) -0.006(2) -0.0030(19)
C44 0.047(2) 0.032(2) 0.045(2) -0.009(2) -0.0010(18) -0.0059(18)
C45 0.096(4) 0.059(3) 0.083(4) -0.003(3) 0.032(3) -0.013(3)
C46 0.037(2) 0.028(2) 0.033(2) -0.0031(18) 0.0095(16) -0.0029(17)
C47 0.033(2) 0.034(2) 0.038(2) -0.0072(18) 0.0106(16) -0.0093(18)
C48 0.038(2) 0.030(2) 0.059(3) -0.0129(18) 0.016(2) -0.019(2)
C49 0.052(3) 0.030(2) 0.054(3) 0.001(2) 0.022(2) 0.003(2)
C50 0.058(3) 0.042(3) 0.042(3) 0.005(2) 0.010(2) 0.006(2)
C51 0.053(3) 0.036(2) 0.043(3) -0.001(2) 0.0019(19) -0.0057(19)
C52 0.0274(19) 0.032(2) 0.036(2) -0.0063(18) -0.0007(15) -0.0017(18)
C53 0.0268(19) 0.028(2) 0.040(2) -0.0013(16) -0.0004(15) 0.0014(17)
C54 0.0248(18) 0.030(2) 0.036(2) 0.0002(16) -0.0002(15) -0.0006(17)
C55 0.0286(19) 0.028(2) 0.038(2) -0.0032(17) -0.0022(15) -0.0007(18)
C56 0.0318(19) 0.032(2) 0.035(2) -0.0012(17) -0.0039(15) 0.0021(17)
C57 0.035(2) 0.025(2) 0.039(2) -0.0004(17) -0.0019(16) -0.0041(17)
C58 0.0245(18) 0.0285(19) 0.037(2) -0.0046(17) -0.0008(14) 0.0025(17)
C59 0.031(2) 0.032(2) 0.039(2) -0.0005(18) -0.0023(15) 0.0082(18)
C60 0.0262(19) 0.034(2) 0.045(2) -0.0013(17) 0.0058(16) 0.0024(19)
C61 0.0257(18) 0.030(2) 0.042(2) -0.0072(17) -0.0017(15) 0.0037(18)
C62 0.0290(19) 0.036(2) 0.039(2) 0.0008(18) -0.0072(15) 0.0037(18)
C63 0.0253(18) 0.032(2) 0.042(2) -0.0041(17) -0.0017(15) 0.0007(18)
C64 0.033(2) 0.053(3) 0.038(2) -0.007(2) -0.0020(16) 0.019(2)
C65 0.048(3) 0.077(3) 0.047(3) -0.021(3) -0.004(2) 0.015(2)
C66 0.058(3) 0.071(4) 0.051(3) -0.035(3) -0.033(2) 0.023(3)
C67 0.066(3) 0.054(3) 0.044(3) 0.009(3) 0.007(2) 0.004(2)
C68 0.066(3) 0.056(3) 0.067(3) 0.002(3) -0.007(2) 0.024(3)
C69 0.036(2) 0.054(3) 0.055(3) 0.010(2) 0.0128(18) 0.022(2)
C70 0.116(5) 0.142(7) 0.092(5) -0.035(5) 0.023(4) -0.034(5)
C71 0.030(2) 0.041(2) 0.039(2) 0.003(2) -0.0007(16) -0.003(2)
C72 0.044(2) 0.037(2) 0.043(2) 0.009(2) -0.0027(18) -0.0002(19)
C73 0.064(3) 0.052(3) 0.057(3) 0.024(3) -0.012(2) -0.011(2)
C74 0.047(3) 0.101(4) 0.064(3) 0.029(3) -0.015(2) -0.041(3)
C75 0.037(2) 0.111(5) 0.063(3) -0.011(3) 0.005(2) -0.043(3)
C76 0.040(2) 0.081(4) 0.041(2) -0.014(2) 0.0056(18) -0.015(2)

loop_
_atom_type_symbol
_atom_type_description
_atom_type_scat_dispersion_real
_atom_type_scat_dispersion_imag
_atom_type_scat_source
C C 0.0033 0.0000 'International Tables Vol C Tables 4.2.6.8 and 6.1.1.4'
H H 0.0000 0.0000 'International Tables Vol C Tables 4.2.6.8 and 6.1.1.4'
N N 0.0061 0.0000 'International Tables Vol C Tables 4.2.6.8 and 6.1.1.4'

loop_
_geom_angle_atom_site_label_1
_geom_angle_atom_site_label_2
_geom_angle_atom_site_label_3
_geom_angle
_geom_angle_publ_flag
C8 N1 C1 120.4(3) y
C8 N1 C14 120.3(3) y
C1 N1 C14 118.2(3) y
C33 N2 C26 118.7(3) y
C33 N2 C23 119.8(3) y
C26 N2 C23 121.1(3) y
C2 C1 C6 118.9(4) no
C2 C1 N1 119.9(4) no
C6 C1 N1 121.2(3) no
C1 C2 C3 119.6(4) no
C1 C2 H2 120.2 no
C3 C2 H2 120.2 no
C4 C3 C2 118.4(4) no
C4 C3 C7 124.2(4) no
C2 C3 C7 117.3(5) no
C5 C4 C3 123.0(4) no
C5 C4 H4 118.5 no
C3 C4 H4 118.5 no
C4 C5 C6 118.9(4) no
C4 C5 H5 120.6 no
C6 C5 H5 120.6 no
C5 C6 C1 121.1(4) no
C5 C6 H6 119.4 no
C1 C6 H6 119.4 no
C3 C7 H7A 109.5 no
C3 C7 H7B 109.5 no
H7A C7 H7B 109.5 no
C3 C7 H7C 109.5 no
H7A C7 H7C 109.5 no
H7B C7 H7C 109.5 no
C13 C8 C9 120.1(4) no
C13 C8 N1 120.6(4) no
C9 C8 N1 119.3(3) no
C8 C9 C10 119.5(4) no
C8 C9 H9 120.3 no
C10 C9 H9 120.3 no
C11 C10 C9 121.1(5) no
C11 C10 H10 119.5 no
C9 C10 H10 119.5 no
C10 C11 C12 119.6(4) no
C10 C11 H11 120.2 no
C12 C11 H11 120.2 no
C11 C12 C13 119.8(5) no
C11 C12 H12 120.1 no
C13 C12 H12 120.1 no
C8 C13 C12 120.0(5) no
C8 C13 H13 120.0 no
C12 C13 H13 120.0 no
C19 C14 C15 118.7(3) no
C19 C14 N1 121.3(3) no
C15 C14 N1 120.0(3) no
C14 C15 C16 120.3(3) no
C14 C15 H15 119.8 no
C16 C15 H15 119.8 no
C17 C16 C15 121.2(3) no
C17 C16 H16 119.4 no
C15 C16 H16 119.4 no
C16 C17 C18 117.2(3) no
C16 C17 C20 122.0(3) no
C18 C17 C20 120.9(3) no
C19 C18 C17 122.2(3) no
C19 C18 H18 118.9 no
C17 C18 H18 118.9 no
C18 C19 C14 120.4(3) no
C18 C19 H19 119.8 no
C14 C19 H19 119.8 no
C21 C20 C25 117.0(3) no
C21 C20 C17 121.7(3) no
C25 C20 C17 121.3(3) no
C22 C21 C20 121.9(3) no
C22 C21 H21 119.1 no
C20 C21 H21 119.1 no
C21 C22 C23 120.7(3) no
C21 C22 H22 119.6 no
C23 C22 H22 119.6 no
C22 C23 C24 118.1(3) no
C22 C23 N2 120.9(3) no
C24 C23 N2 121.0(3) no
C25 C24 C23 120.5(3) no
C25 C24 H24 119.8 no
C23 C24 H24 119.8 no
C24 C25 C20 121.8(3) no
C24 C25 H25 119.1 no
C20 C25 H25 119.1 no
C27 C26 C31 119.7(4) no
C27 C26 N2 119.5(3) no
C31 C26 N2 120.8(3) no
C28 C27 C26 121.8(4) no
C28 C27 H27 119.1 no
C26 C27 H27 119.1 no
C30 C29 C28 120.9(4) no
C30 C29 H29 119.6 no
C28 C29 H29 119.6 no
C29 C30 C31 120.9(4) no
C29 C30 H30 119.6 no
C31 C30 H30 119.6 no
C26 C31 C30 117.8(4) no
C26 C31 H31 121.1 no
C30 C31 H31 121.1 no
C38 C33 C34 119.5(4) no
C38 C33 N2 118.9(3) no
C34 C33 N2 121.7(3) no
C35 C34 C33 120.3(4) no
C35 C34 H34 119.9 no
C33 C34 H34 119.9 no
C36 C35 C34 120.1(4) no
C36 C35 H35 120.0 no
C34 C35 H35 120.0 no
C35 C36 C37 121.4(4) no
C35 C36 H36 119.3 no
C37 C36 H36 119.3 no
C36 C37 C38 117.7(4) no
C36 C37 C32B 121.8(5) no
C38 C37 C32B 120.2(5) no
C36 C37 H37 121.1 no
C38 C37 H37 121.1 no
C28 C32A H32A 109.5 no
C28 C32A H32B 109.5 no
H32A C32A H32B 109.5 no
C28 C32A H32C 109.5 no
H32A C32A H32C 109.5 no
H32B C32A H32C 109.5 no
C29 C28 C27 118.9(4) no
C29 C28 C32A 106.4(6) no
C27 C28 C32A 134.6(7) no
C29 C28 H28 120.5 no
C27 C28 H28 120.5 no
C37 C32B H32D 109.5 no
C37 C32B H32E 109.5 no
H32D C32B H32E 109.5 no
C37 C32B H32F 109.5 no
H32D C32B H32F 109.5 no
H32E C32B H32F 109.5 no
C33 C38 C37 121.0(4) no
C33 C38 H38 119.5 no
C37 C38 H38 119.5 no
C52 N3 C46 122.0(3) y
C52 N3 C39 120.1(3) y
C46 N3 C39 117.7(3) y
C64 N4 C61 118.6(3) y
C64 N4 C71 120.6(3) y
C61 N4 C71 119.9(3) y
C44 C39 C40 120.6(4) no
C44 C39 N3 121.3(3) no
C40 C39 N3 118.1(3) no
C39 C40 C41 120.8(4) no
C39 C40 H40 119.6 no
C41 C40 H40 119.6 no
C42 C41 C40 117.5(4) no
C42 C41 C45 122.1(4) no
C40 C41 C45 120.4(4) no
C43 C42 C41 121.4(4) no
C43 C42 H42 119.3 no
C41 C42 H42 119.3 no
C44 C43 C42 120.4(4) no
C44 C43 H43 119.8 no
C42 C43 H43 119.8 no
C39 C44 C43 119.2(4) no
C39 C44 H44 120.4 no
C43 C44 H44 120.4 no
C41 C45 H45A 109.5 no
C41 C45 H45B 109.5 no
H45A C45 H45B 109.5 no
C41 C45 H45C 109.5 no
H45A C45 H45C 109.5 no
H45B C45 H45C 109.5 no
C47 C46 C51 119.0(4) no
C47 C46 N3 121.3(3) no
C51 C46 N3 119.7(3) no
C46 C47 C48 118.9(4) no
C46 C47 H47 120.6 no
C48 C47 H47 120.6 no
C49 C48 C47 120.9(4) no
C49 C48 H48 119.6 no
C47 C48 H48 119.6 no
C48 C49 C50 120.7(4) no
C48 C49 H49 119.7 no
C50 C49 H49 119.7 no
C49 C50 C51 118.5(4) no
C49 C50 H50 120.7 no
C51 C50 H50 120.7 no
C50 C51 C46 122.1(4) no
C50 C51 H51 119.0 no
C46 C51 H51 119.0 no
C57 C52 C53 117.6(3) no
C57 C52 N3 121.3(3) no
C53 C52 N3 121.1(3) no
C54 C53 C52 120.7(3) no
C54 C53 H53 119.6 no
C52 C53 H53 119.6 no
C53 C54 C55 122.1(3) no
C53 C54 H54 118.9 no
C55 C54 H54 118.9 no
C54 C55 C56 116.7(3) no
C54 C55 C58 121.6(3) no
C56 C55 C58 121.7(3) no
C57 C56 C55 121.4(3) no
C57 C56 H56 119.3 no
C55 C56 H56 119.3 no
C56 C57 C52 121.5(3) no
C56 C57 H57 119.3 no
C52 C57 H57 119.3 no
C59 C58 C63 117.0(3) no
C59 C58 C55 121.2(3) no
C63 C58 C55 121.7(3) no
C60 C59 C58 122.5(3) no
C60 C59 H59 118.7 no
C58 C59 H59 118.7 no
C59 C60 C61 120.4(3) no
C59 C60 H60 119.8 no
C61 C60 H60 119.8 no
C60 C61 C62 118.1(3) no
C60 C61 N4 121.2(3) no
C62 C61 N4 120.7(3) no
C63 C62 C61 121.0(3) no
C63 C62 H62 119.5 no
C61 C62 H62 119.5 no
C62 C63 C58 120.9(3) no
C62 C63 H63 119.5 no
C58 C63 H63 119.5 no
C65 C64 C69 119.5(4) no
C65 C64 N4 120.2(4) no
C69 C64 N4 120.4(4) no
C64 C65 C66 117.7(4) no
C64 C65 H65 121.1 no
C66 C65 H65 121.1 no
C67 C66 C70 124.4(5) no
C67 C66 C65 118.6(4) no
C70 C66 C65 116.9(5) no
C68 C67 C66 123.9(5) no
C68 C67 H67 118.0 no
C66 C67 H67 118.0 no
C67 C68 C69 117.9(5) no
C67 C68 H68 121.0 no
C69 C68 H68 121.0 no
C68 C69 C64 122.4(4) no
C68 C69 H69 118.8 no
C64 C69 H69 118.8 no
C66 C70 H70A 109.5 no
C66 C70 H70B 109.5 no
H70A C70 H70B 109.5 no
C66 C70 H70C 109.5 no
H70A C70 H70C 109.5 no
H70B C70 H70C 109.5 no
C72 C71 C76 119.1(3) no
C72 C71 N4 120.0(3) no
C76 C71 N4 120.9(3) no
C71 C72 C73 120.1(4) no
C71 C72 H72 120.0 no
C73 C72 H72 120.0 no
C74 C73 C72 120.2(4) no
C74 C73 H73 119.9 no
C72 C73 H73 119.9 no
C73 C74 C75 120.5(4) no
C73 C74 H74 119.8 no
C75 C74 H74 119.8 no
C74 C75 C76 119.6(4) no
C74 C75 H75 120.2 no
C76 C75 H75 120.2 no
C71 C76 C75 120.5(4) no
C71 C76 H76 119.7 no
C75 C76 H76 119.7 no

loop_
_geom_bond_atom_site_label_1
_geom_bond_atom_site_label_2
_geom_bond_site_symmetry_2
_geom_bond_distance
_geom_bond_publ_flag
N1 C8 . 1.419(4) y
N1 C1 . 1.422(4) y
N1 C14 . 1.429(4) y
N2 C33 . 1.420(5) y
N2 C26 . 1.424(4) y
N2 C23 . 1.428(4) y
C1 C2 . 1.365(5) no
C1 C6 . 1.403(6) no
C2 C3 . 1.430(6) no
C2 H2 . 0.9500 no
C3 C4 . 1.367(6) no
C3 C7 . 1.464(6) no
C4 C5 . 1.336(6) no
C4 H4 . 0.9500 no
C5 C6 . 1.385(5) no
C5 H5 . 0.9500 no
C6 H6 . 0.9500 no
C7 H7A . 0.9800 no
C7 H7B . 0.9800 no
C7 H7C . 0.9800 no
C8 C13 . 1.382(5) no
C8 C9 . 1.384(5) no
C9 C10 . 1.409(5) no
C9 H9 . 0.9500 no
C10 C11 . 1.358(7) no
C10 H10 . 0.9500 no
C11 C12 . 1.401(7) no
C11 H11 . 0.9500 no
C12 C13 . 1.405(6) no
C12 H12 . 0.9500 no
C13 H13 . 0.9500 no
C14 C19 . 1.383(5) no
C14 C15 . 1.393(5) no
C15 C16 . 1.398(5) no
C15 H15 . 0.9500 no
C16 C17 . 1.386(5) no
C16 H16 . 0.9500 no
C17 C18 . 1.395(5) no
C17 C20 . 1.487(4) y
C18 C19 . 1.377(4) no
C18 H18 . 0.9500 no
C19 H19 . 0.9500 no
C20 C21 . 1.391(5) no
C20 C25 . 1.401(5) no
C21 C22 . 1.379(5) no
C21 H21 . 0.9500 no
C22 C23 . 1.396(5) no
C22 H22 . 0.9500 no
C23 C24 . 1.399(5) no
C24 C25 . 1.379(4) no
C24 H24 . 0.9500 no
C25 H25 . 0.9500 no
C26 C27 . 1.379(5) no
C26 C31 . 1.384(5) no
C27 C28 . 1.368(6) no
C27 H27 . 0.9500 no
C29 C30 . 1.358(6) no
C29 C28 . 1.367(6) no
C29 H29 . 0.9500 no
C30 C31 . 1.413(5) no
C30 H30 . 0.9500 no
C31 H31 . 0.9500 no
C33 C38 . 1.379(5) no
C33 C34 . 1.379(5) no
C34 C35 . 1.369(5) no
C34 H34 . 0.9500 no
C35 C36 . 1.365(6) no
C35 H35 . 0.9500 no
C36 C37 . 1.388(6) no
C36 H36 . 0.9500 no
C37 C38 . 1.392(5) no
C37 C32B . 1.467(8) no
C37 H37 . 0.9500 no
C32A C28 . 1.418(11) no
C32A H32A . 0.9800 no
C32A H32B . 0.9800 no
C32A H32C . 0.9800 no
C28 H28 . 0.9500 no
C32B H32D . 0.9800 no
C32B H32E . 0.9800 no
C32B H32F . 0.9800 no
C38 H38 . 0.9500 no
N3 C52 . 1.415(4) y
N3 C46 . 1.428(4) y
N3 C39 . 1.430(4) y
N4 C64 . 1.416(4) y
N4 C61 . 1.417(4) y
N4 C71 . 1.418(4) y
C39 C44 . 1.375(5) no
C39 C40 . 1.385(5) no
C40 C41 . 1.404(5) no
C40 H40 . 0.9500 no
C41 C42 . 1.383(6) no
C41 C45 . 1.488(6) no
C42 C43 . 1.382(6) no
C42 H42 . 0.9500 no
C43 C44 . 1.382(5) no
C43 H43 . 0.9500 no
C44 H44 . 0.9500 no
C45 H45A . 0.9800 no
C45 H45B . 0.9800 no
C45 H45C . 0.9800 no
C46 C47 . 1.379(5) no
C46 C51 . 1.385(5) no
C47 C48 . 1.405(5) no
C47 H47 . 0.9500 no
C48 C49 . 1.367(5) no
C48 H48 . 0.9500 no
C49 C50 . 1.372(6) no
C49 H49 . 0.9500 no
C50 C51 . 1.381(5) no
C50 H50 . 0.9500 no
C51 H51 . 0.9500 no
C52 C57 . 1.385(5) no
C52 C53 . 1.400(5) no
C53 C54 . 1.376(4) no
C53 H53 . 0.9500 no
C54 C55 . 1.396(5) no
C54 H54 . 0.9500 no
C55 C56 . 1.397(5) no
C55 C58 . 1.485(4) y
C56 C57 . 1.381(4) no
C56 H56 . 0.9500 no
C57 H57 . 0.9500 no
C58 C59 . 1.385(5) no
C58 C63 . 1.405(5) no
C59 C60 . 1.379(4) no
C59 H59 . 0.9500 no
C60 C61 . 1.388(5) no
C60 H60 . 0.9500 no
C61 C62 . 1.401(5) no
C62 C63 . 1.384(4) no
C62 H62 . 0.9500 no
C63 H63 . 0.9500 no
C64 C65 . 1.359(5) no
C64 C69 . 1.404(6) no
C65 C66 . 1.466(6) no
C65 H65 . 0.9500 no
C66 C67 . 1.375(6) no
C66 C70 . 1.429(7) no
C67 C68 . 1.312(6) no
C67 H67 . 0.9500 no
C68 C69 . 1.391(6) no
C68 H68 . 0.9500 no
C69 H69 . 0.9500 no
C70 H70A . 0.9800 no
C70 H70B . 0.9800 no
C70 H70C . 0.9800 no
C71 C72 . 1.385(5) no
C71 C76 . 1.396(5) no
C72 C73 . 1.412(5) no
C72 H72 . 0.9500 no
C73 C74 . 1.371(6) no
C73 H73 . 0.9500 no
C74 C75 . 1.384(7) no
C74 H74 . 0.9500 no
C75 C76 . 1.404(6) no
C75 H75 . 0.9500 no
C76 H76 . 0.9500 no

loop_
_geom_torsion_atom_site_label_1
_geom_torsion_atom_site_label_2
_geom_torsion_atom_site_label_3
_geom_torsion_atom_site_label_4
_geom_torsion
_geom_torsion_publ_flag
C8 N1 C1 C2 -138.0(4) no
C14 N1 C1 C2 54.0(5) y
C8 N1 C1 C6 40.5(5) y
C14 N1 C1 C6 -127.5(4) no
C6 C1 C2 C3 1.7(6) no
N1 C1 C2 C3 -179.8(3) no
C1 C2 C3 C4 0.1(6) no
C1 C2 C3 C7 -176.7(4) no
C2 C3 C4 C5 -1.8(6) no
C7 C3 C4 C5 174.8(5) no
C3 C4 C5 C6 1.4(6) no
C4 C5 C6 C1 0.5(6) no
C2 C1 C6 C5 -2.0(6) no
N1 C1 C6 C5 179.4(3) no
C1 N1 C8 C13 -136.4(4) no
C14 N1 C8 C13 31.4(6) y
C1 N1 C8 C9 45.5(5) y
C14 N1 C8 C9 -146.8(4) no
C13 C8 C9 C10 -1.2(6) no
N1 C8 C9 C10 177.0(4) no
C8 C9 C10 C11 -0.5(6) no
C9 C10 C11 C12 2.2(7) no
C10 C11 C12 C13 -2.1(7) no
C9 C8 C13 C12 1.3(7) no
N1 C8 C13 C12 -176.9(4) no
C11 C12 C13 C8 0.3(7) no
C8 N1 C14 C19 -136.3(4) no
C1 N1 C14 C19 31.7(5) y
C8 N1 C14 C15 44.8(5) y
C1 N1 C14 C15 -147.2(4) no
C19 C14 C15 C16 -0.3(5) no
N1 C14 C15 C16 178.6(3) no
C14 C15 C16 C17 0.3(5) no
C15 C16 C17 C18 0.5(5) no
C15 C16 C17 C20 -178.5(3) no
C16 C17 C18 C19 -1.4(5) no
C20 C17 C18 C19 177.7(3) no
C17 C18 C19 C14 1.4(5) no
C15 C14 C19 C18 -0.5(5) no
N1 C14 C19 C18 -179.4(3) no
C16 C17 C20 C21 36.5(5) y
C18 C17 C20 C21 -142.5(4) no
C16 C17 C20 C25 -144.8(3) no
C18 C17 C20 C25 36.2(5) y
C25 C20 C21 C22 -0.2(5) no
C17 C20 C21 C22 178.5(3) no
C20 C21 C22 C23 -0.1(5) no
C21 C22 C23 C24 0.2(5) no
C21 C22 C23 N2 -178.3(3) no
C33 N2 C23 C22 19.0(5) y
C26 N2 C23 C22 -154.3(3) no
C33 N2 C23 C24 -159.4(3) no
C26 N2 C23 C24 27.3(5) y
C22 C23 C24 C25 0.1(5) no
N2 C23 C24 C25 178.5(3) no
C23 C24 C25 C20 -0.4(5) no
C21 C20 C25 C24 0.5(5) no
C17 C20 C25 C24 -178.2(3) no
C33 N2 C26 C27 47.7(5) y
C23 N2 C26 C27 -138.9(3) no
C33 N2 C26 C31 -130.2(4) no
C23 N2 C26 C31 43.2(5) y
C31 C26 C27 C28 -1.7(6) no
N2 C26 C27 C28 -179.6(3) no
C28 C29 C30 C31 0.3(6) no
C27 C26 C31 C30 2.4(5) no
N2 C26 C31 C30 -179.7(3) no
C29 C30 C31 C26 -1.7(5) no
C26 N2 C33 C38 49.6(5) y
C23 N2 C33 C38 -123.9(4) no
C26 N2 C33 C34 -129.5(4) no
C23 N2 C33 C34 57.1(5) y
C38 C33 C34 C35 1.1(6) no
N2 C33 C34 C35 -179.8(4) no
C33 C34 C35 C36 0.0(6) no
C34 C35 C36 C37 -1.4(7) no
C35 C36 C37 C38 1.6(7) no
C35 C36 C37 C32B 175.3(5) no
C30 C29 C28 C27 0.5(6) no
C30 C29 C28 C32A -176.6(7) no
C26 C27 C28 C29 0.2(6) no
C26 C27 C28 C32A 176.2(8) no
C34 C33 C38 C37 -1.0(6) no
N2 C33 C38 C37 180.0(4) no
C36 C37 C38 C33 -0.4(6) no
C32B C37 C38 C33 -174.2(5) no
C52 N3 C39 C44 55.9(5) y
C46 N3 C39 C44 -129.3(4) no
C52 N3 C39 C40 -124.3(4) no
C46 N3 C39 C40 50.5(5) y
C44 C39 C40 C41 -0.9(6) no
N3 C39 C40 C41 179.4(3) no
C39 C40 C41 C42 0.0(6) no
C39 C40 C41 C45 -177.2(4) no
C40 C41 C42 C43 0.6(6) no
C45 C41 C42 C43 177.8(4) no
C41 C42 C43 C44 -0.4(6) no
C40 C39 C44 C43 1.1(6) no
N3 C39 C44 C43 -179.2(3) no
C42 C43 C44 C39 -0.5(6) no
C52 N3 C46 C47 44.0(5) y
C39 N3 C46 C47 -130.6(3) no
C52 N3 C46 C51 -137.7(3) no
C39 N3 C46 C51 47.6(5) y
C51 C46 C47 C48 1.4(5) no
N3 C46 C47 C48 179.6(3) no
C46 C47 C48 C49 -1.0(5) no
C47 C48 C49 C50 -0.1(6) no
C48 C49 C50 C51 0.9(6) no
C49 C50 C51 C46 -0.5(6) no
C47 C46 C51 C50 -0.6(6) no
N3 C46 C51 C50 -178.9(3) no
C46 N3 C52 C57 -155.2(3) no
C39 N3 C52 C57 19.4(5) y
C46 N3 C52 C53 26.0(5) y
C39 N3 C52 C53 -159.4(3) no
C57 C52 C53 C54 -0.9(5) no
N3 C52 C53 C54 177.9(3) no
C52 C53 C54 C55 0.3(5) no
C53 C54 C55 C56 0.4(5) no
C53 C54 C55 C58 -177.5(3) no
C54 C55 C56 C57 -0.4(5) no
C58 C55 C56 C57 177.5(3) no
C55 C56 C57 C52 -0.3(5) no
C53 C52 C57 C56 0.9(5) no
N3 C52 C57 C56 -177.9(3) no
C54 C55 C58 C59 35.7(5) y
C56 C55 C58 C59 -142.1(4) no
C54 C55 C58 C63 -145.8(3) no
C56 C55 C58 C63 36.4(5) y
C63 C58 C59 C60 -0.3(5) no
C55 C58 C59 C60 178.3(3) no
C58 C59 C60 C61 -0.2(5) no
C59 C60 C61 C62 0.5(5) no
C59 C60 C61 N4 -179.2(3) no
C64 N4 C61 C60 34.4(5) y
C71 N4 C61 C60 -135.0(4) no
C64 N4 C61 C62 -145.4(4) no
C71 N4 C61 C62 45.2(5) y
C60 C61 C62 C63 -0.4(5) no
N4 C61 C62 C63 179.4(3) no
C61 C62 C63 C58 -0.1(5) no
C59 C58 C63 C62 0.5(5) no
C55 C58 C63 C62 -178.1(3) no
C61 N4 C64 C65 52.9(5) y
C71 N4 C64 C65 -137.8(4) no
C61 N4 C64 C69 -127.0(4) no
C71 N4 C64 C69 42.3(5) y
C69 C64 C65 C66 0.5(6) no
N4 C64 C65 C66 -179.3(3) no
C64 C65 C66 C67 0.5(6) no
C64 C65 C66 C70 -176.3(5) no
C70 C66 C67 C68 175.5(5) no
C65 C66 C67 C68 -1.0(6) no
C66 C67 C68 C69 0.4(7) no
C67 C68 C69 C64 0.7(6) no
C65 C64 C69 C68 -1.2(6) no
N4 C64 C69 C68 178.7(4) no
C64 N4 C71 C72 43.5(5) y
C61 N4 C71 C72 -147.3(4) no
C64 N4 C71 C76 -136.5(4) no
C61 N4 C71 C76 32.6(6) y
C76 C71 C72 C73 -2.0(6) no
N4 C71 C72 C73 178.0(4) no
C71 C72 C73 C74 0.4(6) no
C72 C73 C74 C75 1.3(7) no
C73 C74 C75 C76 -1.4(7) no
C72 C71 C76 C75 1.8(6) no
N4 C71 C76 C75 -178.1(4) no
C74 C75 C76 C71 -0.1(7) no
